data_7028323
loop_
_publ_author_name
'Gao, Song'
'Chen, Mao-Long'
'Zhou, Zhao-Hui'

_publ_section_title
;
 Substitution of gadolinium ethylenediaminetetraacetate with phosphites:
 towards gadolinium deposit in nephrogenic systemic fibrosis.
;
_journal_issue 2
_journal_name_full 'Dalton transactions (Cambridge, England : 2003)'
_journal_page_first 639
_journal_page_last 645
_journal_paper_doi 10.1039/c3dt52015c
_journal_volume 43
_journal_year 2014
_chemical_formula_moiety 'C16 H22 Gd N2 Na O17, 2(H2 O), 2(H4 N)'
_chemical_formula_sum 'C16 H34 Gd N4 Na O19'
_chemical_formula_weight 766.71
_chemical_name_systematic
;
 ? 
;
_space_group_crystal_system monoclinic
_space_group_IT_number 14
_space_group_name_Hall '-P 2ybc'
_space_group_name_H-M_alt 'P 1 21/c 1'
_symmetry_space_group_name_Hall '-P 2ybc'
_symmetry_space_group_name_H-M 'P 1 21/c 1'
_atom_sites_solution_hydrogens geom
_atom_sites_solution_primary direct
_atom_sites_solution_secondary difmap
_audit_creation_date 2013-07-22
_audit_creation_method
;
  Olex2 1.1
  (compiled 2011.11.01 svn.r2039, GUI svn.r3906)
;
_cell_angle_alpha 90.00
_cell_angle_beta 106.248(6)
_cell_angle_gamma 90.00
_cell_formula_units_Z 4
_cell_length_a 9.3301(5)
_cell_length_b 21.3075(13)
_cell_length_c 14.0657(10)
_cell_measurement_temperature 173(2)
_cell_volume 2684.6(3)
_computing_molecular_graphics
;
O. V. Dolomanov, L. J. Bourhis, R. J. Gildea, J. A. K. Howard and H. Puschmann,
OLEX2: a complete structure solution, refinement and analysis program.
J. Appl. Cryst. (2009). 42, 339-341.
;
_computing_publication_material
;
O. V. Dolomanov, L. J. Bourhis, R. J. Gildea, J. A. K. Howard and H. Puschmann,
OLEX2: a complete structure solution, refinement and analysis program.
J. Appl. Cryst. (2009). 42, 339-341.
;
_computing_structure_refinement 'SHELXL-97 (Sheldrick, 1997)'
_computing_structure_solution 'SHELXS-97 (Sheldrick, 1990)'
_diffrn_ambient_temperature 173(2)
_diffrn_measured_fraction_theta_full 0.984
_diffrn_measured_fraction_theta_max 0.984
_diffrn_radiation_monochromator graphite
_diffrn_radiation_type MoK\a
_diffrn_radiation_wavelength 0.71073
_diffrn_reflns_av_R_equivalents 0.1205
_diffrn_reflns_av_unetI/netI 0.1304
_diffrn_reflns_limit_h_max 11
_diffrn_reflns_limit_h_min -9
_diffrn_reflns_limit_k_max 25
_diffrn_reflns_limit_k_min -25
_diffrn_reflns_limit_l_max 12
_diffrn_reflns_limit_l_min -17
_diffrn_reflns_number 18172
_diffrn_reflns_theta_full 26.00
_diffrn_reflns_theta_max 26.00
_diffrn_reflns_theta_min 2.97
_diffrn_source 'fine-focus sealed tube'
_exptl_absorpt_coefficient_mu 2.580
_exptl_absorpt_correction_T_max 0.8818
_exptl_absorpt_correction_T_min 0.8818
_exptl_crystal_density_diffrn 1.897
_exptl_crystal_density_method 'not measured'
_exptl_crystal_F_000 1540
_exptl_crystal_size_max 0.05
_exptl_crystal_size_mid 0.05
_exptl_crystal_size_min 0.05
_refine_diff_density_max 1.722
_refine_diff_density_min -1.421
_refine_diff_density_rms 0.170
_refine_ls_extinction_method none
_refine_ls_goodness_of_fit_ref 1.007
_refine_ls_hydrogen_treatment mixed
_refine_ls_matrix_type full
_refine_ls_number_parameters 472
_refine_ls_number_reflns 5201
_refine_ls_number_restraints 25
_refine_ls_restrained_S_all 1.005
_refine_ls_R_factor_all 0.0954
_refine_ls_R_factor_gt 0.0594
_refine_ls_shift/su_max 0.000
_refine_ls_shift/su_mean 0.000
_refine_ls_structure_factor_coef Fsqd
_refine_ls_weighting_details 'calc w=1/[\s^2^(Fo^2^)+(0.0077P)^2^+0.0000P] where P=(Fo^2^+2Fc^2^)/3'
_refine_ls_weighting_scheme calc
_refine_ls_wR_factor_gt 0.0961
_refine_ls_wR_factor_ref 0.1111
_reflns_number_gt 3657
_reflns_number_total 5201
_reflns_threshold_expression >2sigma(I)
_cod_data_source_file c3dt52015c.txt
_cod_data_source_block sad
_cod_database_code 7028323

loop_
_space_group_symop_id
_space_group_symop_operation_xyz
1 'x, y, z'
2 '-x, y+1/2, -z+1/2'
3 '-x, -y, -z'
4 'x, -y-1/2, z-1/2'

loop_
_atom_site_label
_atom_site_type_symbol
_atom_site_fract_x
_atom_site_fract_y
_atom_site_fract_z
_atom_site_U_iso_or_equiv
_atom_site_adp_type
_atom_site_occupancy
_atom_site_symmetry_multiplicity
_atom_site_calc_flag
_atom_site_refinement_flags
Gd1 Gd 0.16495(4) 0.356727(19) 0.64894(3) 0.01905(13) Uani 1 1 d .
O4 O -0.0699(5) 0.3466(2) 0.5253(4) 0.0241(14) Uani 1 1 d .
O5 O 0.1682(6) 0.4684(3) 0.3796(4) 0.0273(14) Uani 1 1 d .
N2 N 0.0818(6) 0.2409(3) 0.5787(5) 0.0202(16) Uani 1 1 d .
O7 O 0.2150(5) 0.4266(3) 0.9535(4) 0.0265(14) Uani 1 1 d .
O8 O -0.2837(5) 0.2978(3) 0.4613(4) 0.0316(15) Uani 1 1 d .
O10 O 0.0494(5) 0.4494(3) 0.6963(4) 0.0233(13) Uani 1 1 d D
H10 H -0.016(6) 0.474(3) 0.661(2) 0.035 Uiso 1 1 d D
O11 O 0.0053(5) 0.3226(2) 0.7440(4) 0.0232(13) Uani 1 1 d .
O12 O 0.2770(6) 0.5435(3) 0.8095(5) 0.0352(16) Uani 1 1 d .
O13 O 0.4091(6) 0.1746(3) 0.7465(4) 0.0307(15) Uani 1 1 d .
N1 N 0.2857(6) 0.3254(3) 0.5083(5) 0.0212(16) Uani 1 1 d .
O15 O 0.5783(6) 0.4358(3) 0.5992(5) 0.0386(17) Uani 1 1 d .
C16 C -0.0964(8) 0.3455(4) 0.7770(6) 0.024(2) Uani 1 1 d .
O17 O 0.3301(5) 0.2742(3) 0.7227(4) 0.0244(14) Uani 1 1 d .
O18 O 0.1447(5) 0.4373(3) 0.5254(4) 0.0224(13) Uani 1 1 d .
O20 O -0.2044(6) 0.3153(3) 0.7900(5) 0.0368(16) Uani 1 1 d .
O21 O 0.1076(6) 0.6192(3) 0.7841(5) 0.0383(17) Uani 1 1 d .
H21 H 0.189(10) 0.650(5) 0.774(7) 0.057 Uiso 1 1 d .
C22 C 0.4461(9) 0.3422(4) 0.5379(7) 0.028(2) Uani 1 1 d .
H22A H 0.495(8) 0.345(4) 0.494(6) 0.033 Uiso 1 1 d .
H22B H 0.495(8) 0.309(4) 0.578(6) 0.033 Uiso 1 1 d .
C25 C 0.1714(8) 0.4286(4) 0.4434(7) 0.026(2) Uani 1 1 d .
C26 C 0.1915(8) 0.4220(4) 0.8609(6) 0.0205(19) Uani 1 1 d .
C27 C 0.0436(8) 0.4519(4) 0.7980(6) 0.0201(19) Uani 1 1 d D
O28 O 0.4071(5) 0.4024(3) 0.6705(4) 0.0284(15) Uani 1 1 d .
O29 O 0.2740(6) 0.3950(3) 0.8176(4) 0.0253(14) Uani 1 1 d .
C30 C 0.4797(9) 0.3996(4) 0.6069(7) 0.026(2) Uani 1 1 d .
C32 C -0.0887(9) 0.4149(4) 0.8085(7) 0.023(2) Uani 1 1 d .
H32A H -0.171(8) 0.432(4) 0.769(6) 0.028 Uiso 1 1 d .
H32B H -0.103(7) 0.418(4) 0.876(6) 0.028 Uiso 1 1 d .
C33 C 0.3113(8) 0.2155(4) 0.7099(7) 0.028(2) Uani 1 1 d .
C34 C 0.1586(9) 0.1936(4) 0.6506(7) 0.024(2) Uani 1 1 d .
H34A H 0.166(7) 0.151(4) 0.613(6) 0.029 Uiso 1 1 d .
H34B H 0.118(8) 0.180(4) 0.692(6) 0.029 Uiso 1 1 d .
C37 C 0.2074(10) 0.3610(4) 0.4207(7) 0.027(2) Uani 1 1 d .
H37A H 0.117(8) 0.337(4) 0.390(6) 0.033 Uiso 1 1 d .
H37B H 0.262(8) 0.360(4) 0.371(6) 0.033 Uiso 1 1 d .
C38 C 0.1521(9) 0.5620(4) 0.8062(6) 0.025(2) Uani 1 1 d .
C39 C 0.0344(9) 0.5198(4) 0.8292(7) 0.024(2) Uani 1 1 d .
H39A H -0.075(8) 0.541(4) 0.792(6) 0.029 Uiso 1 1 d .
H39B H 0.026(8) 0.529(4) 0.890(6) 0.029 Uiso 1 1 d .
C41 C -0.0811(9) 0.2379(4) 0.5587(7) 0.028(2) Uani 1 1 d .
H41A H -0.111(8) 0.234(4) 0.621(6) 0.034 Uiso 1 1 d .
H41B H -0.145(8) 0.203(4) 0.511(6) 0.034 Uiso 1 1 d .
C42 C 0.1195(9) 0.2322(4) 0.4833(7) 0.024(2) Uani 1 1 d .
H42A H 0.035(8) 0.248(4) 0.427(6) 0.029 Uiso 1 1 d .
H42B H 0.118(8) 0.190(4) 0.479(6) 0.029 Uiso 1 1 d .
C49 C -0.1544(9) 0.2985(4) 0.5107(6) 0.026(2) Uani 1 1 d .
O4W O 0.4920(6) 0.3793(3) 1.0373(4) 0.0362(16) Uani 1 1 d D
H4WA H 0.402(3) 0.391(4) 1.025(5) 0.054 Uiso 1 1 d D
H4WB H 0.526(7) 0.370(4) 1.0981(19) 0.054 Uiso 1 1 d D
Na3 Na 0.4620(3) 0.47387(16) 0.7977(3) 0.0306(8) Uani 1 1 d .
N4 N 0.5703(6) 0.3110(3) 0.8814(5) 0.0267(18) Uani 1 1 d D
H4A H 0.616(5) 0.2786(16) 0.911(4) 0.032 Uiso 1 1 d D
H4B H 0.539(6) 0.332(2) 0.923(3) 0.032 Uiso 1 1 d D
H4C H 0.498(4) 0.300(3) 0.833(3) 0.032 Uiso 1 1 d D
H4D H 0.632(5) 0.332(2) 0.860(4) 0.032 Uiso 1 1 d D
O19 O 0.6440(7) 0.4624(4) 0.9451(5) 0.0406(18) Uani 1 1 d .
H3 H 0.603(11) 0.450(5) 0.983(8) 0.061 Uiso 1 1 d .
H19 H 0.711(9) 0.502(5) 0.971(7) 0.061 Uiso 1 1 d .
O23 O 0.6941(7) 0.1997(3) 0.7240(6) 0.0390(19) Uani 1 1 d .
H23A H 0.716(10) 0.236(5) 0.729(8) 0.058 Uiso 1 1 d .
H23B H 0.640(11) 0.194(5) 0.750(8) 0.058 Uiso 1 1 d .
N3 N 0.2843(6) 0.5575(3) 0.5538(5) 0.0241(17) Uani 1 1 d D
H3A H 0.228(5) 0.5263(16) 0.553(4) 0.029 Uiso 1 1 d D
H3B H 0.316(5) 0.557(3) 0.502(2) 0.029 Uiso 1 1 d D
H3C H 0.235(5) 0.5912(14) 0.554(4) 0.029 Uiso 1 1 d D
H3D H 0.360(4) 0.557(3) 0.604(2) 0.029 Uiso 1 1 d D
O31 O 0.5654(7) 0.5477(3) 0.7168(5) 0.0369(17) Uani 1 1 d .
H31A H 0.629(10) 0.535(5) 0.685(7) 0.055 Uiso 1 1 d .
H31B H 0.601(9) 0.583(4) 0.739(7) 0.044 Uiso 1 1 d .
C1 C 0.2702(9) 0.2566(4) 0.4855(7) 0.026(2) Uani 1 1 d .
H1A H 0.341(8) 0.236(4) 0.521(6) 0.031 Uiso 1 1 d .
H1B H 0.285(8) 0.252(4) 0.419(6) 0.031 Uiso 1 1 d .

loop_
_atom_site_aniso_label
_atom_site_aniso_U_11
_atom_site_aniso_U_22
_atom_site_aniso_U_33
_atom_site_aniso_U_23
_atom_site_aniso_U_13
_atom_site_aniso_U_12
Gd1 0.0192(2) 0.0158(2) 0.0206(2) -0.0005(2) 0.00303(15) -0.00002(18)
O4 0.019(3) 0.015(3) 0.031(4) 0.001(3) -0.003(2) 0.000(2)
O5 0.036(3) 0.022(4) 0.025(4) 0.005(3) 0.009(3) 0.004(3)
N2 0.019(3) 0.017(4) 0.021(4) 0.000(3) 0.000(3) 0.000(3)
O7 0.033(3) 0.024(4) 0.018(4) 0.004(3) 0.001(2) -0.002(3)
O8 0.020(3) 0.027(4) 0.042(4) -0.004(3) -0.002(3) 0.005(3)
O10 0.025(3) 0.017(3) 0.024(4) -0.001(3) -0.001(2) -0.003(2)
O11 0.023(3) 0.016(3) 0.030(4) -0.007(3) 0.006(3) 0.000(2)
O12 0.025(3) 0.022(4) 0.058(5) -0.002(3) 0.009(3) 0.001(3)
O13 0.027(3) 0.023(4) 0.035(4) 0.007(3) -0.002(3) 0.002(3)
N1 0.015(3) 0.019(4) 0.028(4) 0.003(3) 0.004(3) -0.003(3)
O15 0.040(4) 0.037(4) 0.042(4) -0.010(3) 0.017(3) -0.016(3)
C16 0.023(4) 0.020(5) 0.024(5) 0.003(4) 0.000(4) 0.000(4)
O17 0.020(3) 0.017(3) 0.033(4) -0.005(3) 0.003(2) 0.001(2)
O18 0.027(3) 0.019(3) 0.023(4) 0.004(3) 0.010(3) -0.002(2)
O20 0.036(3) 0.024(4) 0.058(5) -0.010(3) 0.025(3) -0.007(3)
O21 0.032(4) 0.013(3) 0.070(5) 0.001(3) 0.014(3) 0.002(3)
C22 0.025(5) 0.025(6) 0.033(6) 0.003(5) 0.008(4) 0.004(4)
C25 0.026(5) 0.022(5) 0.030(6) 0.004(5) 0.009(4) -0.002(4)
C26 0.024(4) 0.012(5) 0.022(5) 0.004(4) 0.001(4) -0.005(3)
C27 0.017(4) 0.026(5) 0.016(5) 0.004(4) 0.002(3) 0.001(3)
O28 0.027(3) 0.033(4) 0.026(4) -0.008(3) 0.008(3) -0.015(3)
O29 0.030(3) 0.022(4) 0.021(4) 0.000(3) 0.002(3) 0.001(3)
C30 0.022(5) 0.022(5) 0.028(6) 0.002(4) -0.003(4) 0.000(4)
C32 0.031(5) 0.020(5) 0.018(5) 0.001(4) 0.006(4) 0.001(4)
C33 0.023(5) 0.032(6) 0.028(6) 0.004(5) 0.007(4) -0.002(4)
C34 0.025(5) 0.016(5) 0.026(6) -0.002(4) 0.001(4) -0.003(4)
C37 0.037(5) 0.018(5) 0.025(6) 0.004(4) 0.006(4) 0.000(4)
C38 0.032(5) 0.026(5) 0.015(5) -0.011(4) -0.001(4) 0.002(4)
C39 0.025(4) 0.025(5) 0.021(5) -0.006(4) 0.006(4) 0.000(4)
C41 0.024(5) 0.019(5) 0.038(6) -0.004(5) 0.004(4) -0.010(4)
C42 0.025(5) 0.024(5) 0.024(5) -0.005(5) 0.005(4) 0.001(4)
C49 0.028(5) 0.024(5) 0.023(5) -0.008(4) 0.001(4) 0.004(4)
O4W 0.025(3) 0.046(4) 0.031(4) 0.000(4) -0.003(3) 0.001(3)
Na3 0.0296(18) 0.020(2) 0.037(2) -0.0008(17) 0.0014(15) -0.0015(14)
N4 0.015(3) 0.020(4) 0.042(5) -0.002(4) 0.002(3) 0.004(3)
O19 0.036(4) 0.046(5) 0.034(5) -0.003(4) 0.001(3) -0.010(3)
O23 0.044(5) 0.021(4) 0.057(5) -0.009(4) 0.023(3) -0.006(3)
N3 0.027(4) 0.015(4) 0.027(4) 0.004(3) 0.003(3) 0.000(3)
O31 0.045(4) 0.023(4) 0.046(5) -0.009(4) 0.019(3) -0.006(3)
C1 0.025(5) 0.018(5) 0.037(6) 0.009(5) 0.013(4) 0.011(4)

loop_
_atom_type_symbol
_atom_type_description
_atom_type_scat_dispersion_real
_atom_type_scat_dispersion_imag
_atom_type_scat_source
C C 0.0033 0.0016 'International Tables Vol C Tables 4.2.6.8 and 6.1.1.4'
H H 0.0000 0.0000 'International Tables Vol C Tables 4.2.6.8 and 6.1.1.4'
Gd Gd -0.1653 3.9035 'International Tables Vol C Tables 4.2.6.8 and 6.1.1.4'
N N 0.0061 0.0033 'International Tables Vol C Tables 4.2.6.8 and 6.1.1.4'
Na Na 0.0362 0.0249 'International Tables Vol C Tables 4.2.6.8 and 6.1.1.4'
O O 0.0106 0.0060 'International Tables Vol C Tables 4.2.6.8 and 6.1.1.4'

loop_
_geom_angle_atom_site_label_1
_geom_angle_atom_site_label_2
_geom_angle_atom_site_label_3
_geom_angle
O4 Gd1 N2 62.58(18)
O4 Gd1 O10 83.49(17)
O4 Gd1 N1 85.87(18)
O4 Gd1 O18 70.73(17)
O4 Gd1 O28 139.99(19)
O4 Gd1 O29 141.46(18)
O4 Gd1 Na3 145.09(14)
N2 Gd1 Na3 151.33(13)
O10 Gd1 N2 137.86(17)
O10 Gd1 N1 136.9(2)
O10 Gd1 O29 63.85(18)
O10 Gd1 Na3 68.54(12)
O11 Gd1 O4 77.92(18)
O11 Gd1 N2 76.36(19)
O11 Gd1 O10 72.47(18)
O11 Gd1 N1 144.63(19)
O11 Gd1 O17 87.69(18)
O11 Gd1 O18 133.47(17)
O11 Gd1 O28 140.26(18)
O11 Gd1 O29 73.28(18)
O11 Gd1 Na3 111.06(14)
N1 Gd1 N2 68.3(2)
N1 Gd1 Na3 100.25(14)
O17 Gd1 O4 126.84(18)
O17 Gd1 N2 64.32(18)
O17 Gd1 O10 139.88(19)
O17 Gd1 N1 77.2(2)
O17 Gd1 O18 138.73(18)
O17 Gd1 O28 76.84(19)
O17 Gd1 O29 77.30(18)
O17 Gd1 Na3 87.86(13)
O18 Gd1 N2 115.57(19)
O18 Gd1 O10 70.61(18)
O18 Gd1 N1 66.49(19)
O18 Gd1 O29 112.92(18)
O18 Gd1 Na3 80.25(13)
O28 Gd1 N2 125.63(19)
O28 Gd1 O10 96.32(18)
O28 Gd1 N1 67.09(19)
O28 Gd1 O18 71.57(18)
O28 Gd1 O29 67.72(18)
O28 Gd1 Na3 33.45(14)
O29 Gd1 N2 131.38(19)
O29 Gd1 N1 131.85(18)
O29 Gd1 Na3 38.88(14)
C49 O4 Gd1 126.0(5)
C34 N2 Gd1 110.0(5)
C34 N2 C41 112.5(7)
C34 N2 C42 110.0(7)
C41 N2 Gd1 106.7(5)
C41 N2 C42 108.3(6)
C42 N2 Gd1 109.2(5)
C27 O10 Gd1 116.3(4)
C16 O11 Gd1 137.8(5)
C38 O12 Na3 158.1(6)
C22 N1 Gd1 109.9(5)
C22 N1 C1 109.0(6)
C37 N1 Gd1 106.6(5)
C37 N1 C22 109.9(7)
C37 N1 C1 109.4(7)
C1 N1 Gd1 112.0(5)
O11 C16 C32 119.8(7)
O20 C16 O11 124.9(8)
O20 C16 C32 115.3(7)
C33 O17 Gd1 128.4(5)
C25 O18 Gd1 124.0(6)
N1 C22 C30 112.4(7)
O5 C25 O18 126.7(8)
O5 C25 C37 117.3(8)
O18 C25 C37 116.0(8)
O7 C26 C27 115.2(7)
O7 C26 Na3 110.3(5)
C27 C26 Na3 110.8(5)
O29 C26 O7 125.9(7)
O29 C26 C27 118.9(7)
O29 C26 Na3 50.4(4)
O10 C27 C26 105.9(6)
O10 C27 C32 109.6(6)
O10 C27 C39 109.9(7)
C32 C27 C26 110.5(7)
C32 C27 C39 110.9(7)
C39 C27 C26 109.8(7)
C30 O28 Gd1 124.2(5)
C30 O28 Na3 122.3(5)
Na3 O28 Gd1 111.4(2)
Gd1 O29 Na3 103.3(2)
C26 O29 Gd1 118.8(5)
C26 O29 Na3 107.0(5)
O15 C30 C22 117.9(8)
O15 C30 O28 126.6(9)
O28 C30 C22 115.3(8)
C27 C32 C16 116.6(7)
O13 C33 O17 124.5(7)
O13 C33 C34 118.4(8)
O17 C33 C34 117.0(7)
N2 C34 C33 111.9(7)
N1 C37 C25 113.6(7)
O12 C38 O21 123.4(8)
O12 C38 C39 122.8(8)
O21 C38 C39 113.8(7)
C38 C39 C27 113.4(7)
N2 C41 C49 111.1(7)
N2 C42 C1 113.4(7)
O4 C49 C41 115.4(7)
O8 C49 O4 124.9(8)
O8 C49 C41 119.7(8)
O12 Na3 Gd1 90.95(16)
O12 Na3 C26 61.7(2)
O12 Na3 O29 82.1(2)
C26 Na3 Gd1 53.83(17)
O28 Na3 Gd1 35.19(13)
O28 Na3 O12 118.2(2)
O28 Na3 C26 88.0(2)
O28 Na3 O29 68.3(2)
O28 Na3 O19 125.5(3)
O28 Na3 O31 95.8(3)
O29 Na3 Gd1 37.84(13)
O29 Na3 C26 22.59(19)
O19 Na3 Gd1 130.9(2)
O19 Na3 O12 112.4(3)
O19 Na3 C26 99.1(2)
O19 Na3 O29 101.1(2)
O19 Na3 O31 102.2(3)
O31 Na3 Gd1 120.5(2)
O31 Na3 O12 91.2(3)
O31 Na3 C26 150.5(3)
O31 Na3 O29 156.5(3)
C42 C1 N1 112.2(7)

loop_
_geom_bond_atom_site_label_1
_geom_bond_atom_site_label_2
_geom_bond_distance
Gd1 O4 2.396(5)
Gd1 N2 2.690(7)
Gd1 O10 2.431(5)
Gd1 O11 2.377(5)
Gd1 N1 2.622(7)
Gd1 O17 2.378(5)
Gd1 O18 2.413(5)
Gd1 O28 2.400(5)
Gd1 O29 2.445(5)
Gd1 Na3 3.879(3)
O4 C49 1.274(9)
O5 C25 1.228(9)
N2 C34 1.465(10)
N2 C41 1.468(9)
N2 C42 1.490(11)
O7 C26 1.263(9)
O8 C49 1.212(9)
O10 C27 1.447(9)
O11 C16 1.265(9)
O12 C38 1.219(9)
O12 Na3 2.317(6)
O13 C33 1.262(9)
N1 C22 1.481(10)
N1 C37 1.457(10)
N1 C1 1.500(11)
O15 C30 1.228(9)
C16 O20 1.252(9)
C16 C32 1.539(11)
O17 C33 1.268(10)
O18 C25 1.259(10)
O21 C38 1.298(10)
C22 C30 1.539(12)
C25 C37 1.534(12)
C26 C27 1.553(10)
C26 O29 1.247(9)
C26 Na3 3.104(8)
C27 C32 1.507(11)
C27 C39 1.522(11)
O28 C30 1.266(10)
O28 Na3 2.296(6)
O29 Na3 2.502(6)
C33 C34 1.510(11)
C38 C39 1.521(12)
C41 C49 1.526(12)
C42 C1 1.492(12)
Na3 O19 2.296(7)
Na3 O31 2.306(7)
